data_4064051
loop_
_publ_author_name
'Vicente, Jos\'e'
'Gonz\'alez-Herrero, Pablo'
'Frutos-Pedre\~no, Roberto'
'Chicote, Mar\'ia-Teresa'
'Jones, Peter G.'
'Bautista, Delia'

_publ_section_title
;
 Synthesis and Reactivity of Ortho-Palladated Phenylacetamides.
 Intramolecular C&#x2212;N vs C&#x2212;O Reductive Coupling after CO or
 XyNC Insertion into the Pd&#x2212;C Bond. Synthesis of Isoquinoline- and
 Isocoumarin-Based Heterocycles
;
_journal_issue 5
_journal_name_full Organometallics
_journal_page_first 1079
_journal_paper_doi 10.1021/om101110s
_journal_volume 30
_journal_year 2011
_chemical_formula_sum 'C27 H34 I N3 O Pd'
_chemical_formula_weight 649.87
_chemical_name_systematic
; 
 ? 
;
_space_group_IT_number 33
_symmetry_cell_setting orthorhombic
_symmetry_space_group_name_Hall 'P 2c -2n'
_symmetry_space_group_name_H-M 'P n a 21'
_atom_sites_solution_hydrogens geom
_atom_sites_solution_primary direct
_atom_sites_solution_secondary difmap
_audit_creation_method SHELXL-97
_cell_angle_alpha 90.00
_cell_angle_beta 90.00
_cell_angle_gamma 90.00
_cell_formula_units_Z 4
_cell_length_a 13.4414(6)
_cell_length_b 11.7373(5)
_cell_length_c 17.4652(8)
_cell_measurement_reflns_used 7739
_cell_measurement_temperature 100(2)
_cell_measurement_theta_max 28.14
_cell_measurement_theta_min 2.30
_cell_volume 2755.4(2)
_computing_cell_refinement 'Bruker SAINT'
_computing_data_collection 'Bruker SMART'
_computing_data_reduction 'Bruker SAINT'
_computing_molecular_graphics 'Bruker SHELXTL'
_computing_publication_material 'Bruker SHELXTL'
_computing_structure_refinement 'SHELXL-97 (Sheldrick, 1997)'
_computing_structure_solution 'SHELXS-97 (Sheldrick, 1990)'
_diffrn_ambient_temperature 100(2)
_diffrn_detector_area_resol_mean 8.26
_diffrn_measured_fraction_theta_full 1.000
_diffrn_measured_fraction_theta_max 1.000
_diffrn_measurement_device_type 'Bruker SMART APEX CCD'
_diffrn_measurement_method \w-scan
_diffrn_radiation_monochromator graphite
_diffrn_radiation_source 'fine-focus sealed tube'
_diffrn_radiation_type MoK\a
_diffrn_radiation_wavelength 0.71073
_diffrn_reflns_av_R_equivalents 0.0250
_diffrn_reflns_av_sigmaI/netI 0.0220
_diffrn_reflns_limit_h_max 16
_diffrn_reflns_limit_h_min -16
_diffrn_reflns_limit_k_max 14
_diffrn_reflns_limit_k_min -14
_diffrn_reflns_limit_l_max 21
_diffrn_reflns_limit_l_min -21
_diffrn_reflns_number 28586
_diffrn_reflns_theta_full 26.00
_diffrn_reflns_theta_max 26.36
_diffrn_reflns_theta_min 2.09
_exptl_absorpt_coefficient_mu 1.817
_exptl_absorpt_correction_T_max 0.8834
_exptl_absorpt_correction_T_min 0.6866
_exptl_absorpt_correction_type multi-scan
_exptl_absorpt_process_details SADABS
_exptl_crystal_colour pale-yellow
_exptl_crystal_density_diffrn 1.567
_exptl_crystal_density_method 'not measured'
_exptl_crystal_description prism
_exptl_crystal_F_000 1296
_exptl_crystal_size_max 0.30
_exptl_crystal_size_mid 0.22
_exptl_crystal_size_min 0.07
_refine_diff_density_max 0.550
_refine_diff_density_min -0.287
_refine_diff_density_rms 0.065
_refine_ls_abs_structure_details 'Flack H D (1983), Acta Cryst. A39, 876-881'
_refine_ls_abs_structure_Flack 0.001(14)
_refine_ls_extinction_method none
_refine_ls_goodness_of_fit_ref 1.082
_refine_ls_hydrogen_treatment 'NH free with DFIX, ordered methyls rigid, others riding'
_refine_ls_matrix_type full
_refine_ls_number_parameters 324
_refine_ls_number_reflns 5635
_refine_ls_number_restraints 5
_refine_ls_restrained_S_all 1.082
_refine_ls_R_factor_all 0.0207
_refine_ls_R_factor_gt 0.0203
_refine_ls_shift/su_max 0.001
_refine_ls_shift/su_mean 0.000
_refine_ls_structure_factor_coef Fsqd
_refine_ls_weighting_details 'calc w=1/[\s^2^(Fo^2^)+(0.0228P)^2^+0.9000P] where P=(Fo^2^+2Fc^2^)/3'
_refine_ls_weighting_scheme calc
_refine_ls_wR_factor_gt 0.0471
_refine_ls_wR_factor_ref 0.0473
_reflns_number_gt 5555
_reflns_number_total 5635
_reflns_threshold_expression >2sigma(I)
_cod_data_source_file om101110s_si_003.cif
_cod_data_source_block rfa05si
_cod_original_sg_symbol_H-M 'P na2(1)'
_cod_database_code 4064051

loop_
_symmetry_equiv_pos_as_xyz
'x, y, z'
'-x, -y, z+1/2'
'x+1/2, -y+1/2, z'
'-x+1/2, y+1/2, z+1/2'

loop_
_atom_site_label
_atom_site_type_symbol
_atom_site_fract_x
_atom_site_fract_y
_atom_site_fract_z
_atom_site_U_iso_or_equiv
_atom_site_adp_type
_atom_site_occupancy
_atom_site_symmetry_multiplicity
_atom_site_calc_flag
_atom_site_refinement_flags
_atom_site_disorder_assembly
_atom_site_disorder_group
Pd1 Pd 0.174177(12) 0.240214(13) 0.244638(12) 0.01694(5) Uani 1 1 d . . .
I1 I 0.243484(11) 0.443625(12) 0.253130(13) 0.02604(5) Uani 1 1 d . . .
N1 N 0.05998(16) 0.26937(18) 0.16254(13) 0.0184(5) Uani 1 1 d . . .
N2 N 0.11337(15) 0.07862(16) 0.23409(12) 0.0170(4) Uani 1 1 d . A .
C1 C 0.26165(19) 0.1869(2) 0.39793(16) 0.0216(6) Uani 1 1 d . . .
C2 C 0.27747(19) 0.1914(2) 0.31901(15) 0.0190(5) Uani 1 1 d . . .
C3 C 0.3677(2) 0.1487(2) 0.29017(16) 0.0241(6) Uani 1 1 d . . .
H3 H 0.3809 0.1543 0.2369 0.029 Uiso 1 1 calc R . .
C4 C 0.4379(2) 0.0986(2) 0.33725(19) 0.0274(6) Uani 1 1 d . . .
H4 H 0.4982 0.0700 0.3164 0.033 Uiso 1 1 calc R . .
C5 C 0.4195(2) 0.0906(3) 0.41524(19) 0.0325(7) Uani 1 1 d . . .
H5 H 0.4666 0.0549 0.4479 0.039 Uiso 1 1 calc R . .
C6 C 0.3325(2) 0.1345(3) 0.44524(17) 0.0294(7) Uani 1 1 d . . .
H6 H 0.3205 0.1291 0.4987 0.035 Uiso 1 1 calc R . .
C7 C 0.1669(2) 0.2341(2) 0.43349(17) 0.0245(6) Uani 1 1 d . . .
H7A H 0.1836 0.2771 0.4805 0.029 Uiso 1 1 calc R . .
H7B H 0.1347 0.2873 0.3971 0.029 Uiso 1 1 calc R . .
C8 C 0.0954(2) 0.1384(2) 0.45308(15) 0.0225(6) Uani 1 1 d . . .
O1 O 0.11559(16) 0.06577(17) 0.50115(12) 0.0306(5) Uani 1 1 d . . .
N3 N 0.0095(2) 0.1372(2) 0.41478(15) 0.0319(6) Uani 1 1 d D . .
H03 H -0.015(2) 0.182(2) 0.3853(16) 0.028(9) Uiso 1 1 d D . .
C9 C -0.0660(3) 0.0526(3) 0.4309(2) 0.0439(9) Uani 1 1 d . . .
H9A H -0.0391 -0.0236 0.4212 0.066 Uiso 1 1 calc R . .
H9B H -0.1237 0.0657 0.3977 0.066 Uiso 1 1 calc R . .
H9C H -0.0864 0.0585 0.4846 0.066 Uiso 1 1 calc R . .
C12 C 0.00666(19) 0.1761(2) 0.14457(14) 0.0166(5) Uani 1 1 d . . .
C13 C -0.07363(19) 0.1808(2) 0.09333(15) 0.0184(5) Uani 1 1 d . . .
H13 H -0.1101 0.1136 0.0819 0.022 Uiso 1 1 calc R . .
C14 C -0.1000(2) 0.2836(2) 0.05923(15) 0.0202(5) Uani 1 1 d . . .
C15 C -0.0427(2) 0.3782(2) 0.07781(15) 0.0215(6) Uani 1 1 d . . .
H15 H -0.0577 0.4502 0.0557 0.026 Uiso 1 1 calc R . .
C16 C 0.0361(2) 0.3683(2) 0.12837(15) 0.0217(6) Uani 1 1 d . . .
H16 H 0.0749 0.4340 0.1394 0.026 Uiso 1 1 calc R . .
C22 C 0.03635(19) 0.0694(2) 0.18363(15) 0.0179(5) Uani 1 1 d . . .
C23 C -0.0106(2) -0.0337(2) 0.17067(15) 0.0214(5) Uani 1 1 d . A .
H23 H -0.0635 -0.0376 0.1347 0.026 Uiso 1 1 calc R . .
C24 C 0.0183(2) -0.1317(2) 0.20934(17) 0.0260(6) Uani 1 1 d . . .
C25 C 0.0968(2) -0.1202(2) 0.26088(17) 0.0266(6) Uani 1 1 d . A .
H25 H 0.1196 -0.1844 0.2889 0.032 Uiso 1 1 calc R . .
C26 C 0.1415(2) -0.0154(2) 0.27117(15) 0.0247(6) Uani 1 1 d . . .
H26 H 0.1950 -0.0100 0.3065 0.030 Uiso 1 1 calc R A .
C27 C -0.1885(2) 0.2952(3) 0.00498(16) 0.0240(6) Uani 1 1 d . . .
C28 C -0.2602(2) 0.3820(3) 0.0404(2) 0.0449(9) Uani 1 1 d . . .
H28A H -0.3189 0.3900 0.0075 0.067 Uiso 1 1 calc R . .
H28B H -0.2268 0.4559 0.0451 0.067 Uiso 1 1 calc R . .
H28C H -0.2808 0.3557 0.0912 0.067 Uiso 1 1 calc R . .
C29 C -0.1518(3) 0.3384(4) -0.07189(18) 0.0498(10) Uani 1 1 d . . .
H29A H -0.1040 0.2840 -0.0933 0.075 Uiso 1 1 calc R . .
H29B H -0.1195 0.4125 -0.0651 0.075 Uiso 1 1 calc R . .
H29C H -0.2083 0.3464 -0.1070 0.075 Uiso 1 1 calc R . .
C30 C -0.2435(2) 0.1829(3) -0.0053(2) 0.0415(9) Uani 1 1 d . . .
H30A H -0.3012 0.1946 -0.0386 0.062 Uiso 1 1 calc R . .
H30B H -0.2658 0.1550 0.0448 0.062 Uiso 1 1 calc R . .
H30C H -0.1987 0.1268 -0.0286 0.062 Uiso 1 1 calc R . .
C31 C -0.0271(4) -0.2474(3) 0.1879(3) 0.0242(10) Uani 0.737(6) 1 d PD A 1
C32 C -0.1378(10) -0.2341(9) 0.1694(12) 0.033(3) Uani 0.737(6) 1 d PD A 1
H32A H -0.1459 -0.1804 0.1268 0.049 Uiso 0.737(6) 1 calc PR A 1
H32B H -0.1729 -0.2050 0.2145 0.049 Uiso 0.737(6) 1 calc PR A 1
H32C H -0.1656 -0.3082 0.1549 0.049 Uiso 0.737(6) 1 calc PR A 1
C33 C 0.0266(4) -0.2940(3) 0.1166(2) 0.0362(12) Uani 0.737(6) 1 d PD A 1
H33A H 0.0977 -0.3019 0.1276 0.054 Uiso 0.737(6) 1 calc PR A 1
H33B H 0.0173 -0.2412 0.0737 0.054 Uiso 0.737(6) 1 calc PR A 1
H33C H -0.0011 -0.3686 0.1031 0.054 Uiso 0.737(6) 1 calc PR A 1
C34 C -0.0160(3) -0.3315(3) 0.2542(3) 0.0370(11) Uani 0.737(6) 1 d PD A 1
H34A H 0.0546 -0.3403 0.2669 0.056 Uiso 0.737(6) 1 calc PR A 1
H34B H -0.0437 -0.4055 0.2393 0.056 Uiso 0.737(6) 1 calc PR A 1
H34C H -0.0519 -0.3025 0.2990 0.056 Uiso 0.737(6) 1 calc PR A 1
C31' C -0.0477(11) -0.2418(12) 0.2167(8) 0.025(4) Uiso 0.263(6) 1 d P A 2
C32' C -0.138(4) -0.234(4) 0.162(4) 0.055(16) Uiso 0.263(6) 1 d P A 2
H32D H -0.1809 -0.1706 0.1768 0.082 Uiso 0.263(6) 1 calc PR A 2
H32E H -0.1762 -0.3055 0.1640 0.082 Uiso 0.263(6) 1 calc PR A 2
H32F H -0.1145 -0.2222 0.1091 0.082 Uiso 0.263(6) 1 calc PR A 2
C33' C 0.0213(11) -0.3385(12) 0.1987(9) 0.048(4) Uiso 0.263(6) 1 d P A 2
H33D H 0.0514 -0.3262 0.1483 0.072 Uiso 0.263(6) 1 calc PR A 2
H33E H -0.0162 -0.4101 0.1984 0.072 Uiso 0.263(6) 1 calc PR A 2
H33F H 0.0736 -0.3423 0.2377 0.072 Uiso 0.263(6) 1 calc PR A 2
C34' C -0.0957(11) -0.2598(11) 0.2955(8) 0.035(3) Uiso 0.263(6) 1 d P A 2
H34D H -0.1406 -0.1962 0.3068 0.053 Uiso 0.263(6) 1 calc PR A 2
H34E H -0.0437 -0.2634 0.3348 0.053 Uiso 0.263(6) 1 calc PR A 2
H34F H -0.1334 -0.3313 0.2954 0.053 Uiso 0.263(6) 1 calc PR A 2

loop_
_atom_site_aniso_label
_atom_site_aniso_U_11
_atom_site_aniso_U_22
_atom_site_aniso_U_33
_atom_site_aniso_U_23
_atom_site_aniso_U_13
_atom_site_aniso_U_12
Pd1 0.01758(8) 0.01528(8) 0.01797(8) 0.00047(10) 0.00070(10) -0.00206(6)
I1 0.02828(9) 0.01875(8) 0.03109(9) -0.00099(9) -0.00123(10) -0.00651(6)
N1 0.0219(11) 0.0146(11) 0.0188(11) 0.0015(8) 0.0024(9) 0.0000(9)
N2 0.0185(9) 0.0167(9) 0.0157(12) -0.0013(8) -0.0008(8) -0.0024(8)
C1 0.0203(13) 0.0175(13) 0.0269(14) 0.0012(11) -0.0008(11) -0.0017(10)
C2 0.0179(12) 0.0170(12) 0.0221(13) 0.0009(11) -0.0029(10) -0.0026(10)
C3 0.0214(13) 0.0226(14) 0.0282(14) -0.0043(11) 0.0010(11) -0.0011(11)
C4 0.0188(13) 0.0224(14) 0.0411(17) -0.0032(13) -0.0014(12) -0.0010(11)
C5 0.0289(18) 0.0307(18) 0.0380(18) 0.0035(14) -0.0085(14) 0.0007(14)
C6 0.0314(16) 0.0330(16) 0.0236(15) 0.0074(12) -0.0058(12) -0.0036(13)
C7 0.0273(15) 0.0241(14) 0.0221(14) 0.0015(11) 0.0030(11) -0.0003(12)
C8 0.0266(14) 0.0213(13) 0.0197(13) -0.0016(11) 0.0065(11) 0.0011(11)
O1 0.0326(11) 0.0297(11) 0.0294(11) 0.0126(9) 0.0004(9) -0.0005(9)
N3 0.0329(14) 0.0307(14) 0.0321(14) 0.0129(12) -0.0043(12) -0.0038(12)
C9 0.0366(19) 0.041(2) 0.054(2) 0.0110(16) -0.0088(16) -0.0110(15)
C12 0.0165(13) 0.0165(12) 0.0169(12) -0.0020(10) 0.0024(10) 0.0009(10)
C13 0.0200(13) 0.0175(13) 0.0178(13) -0.0007(10) 0.0020(10) 0.0010(10)
C14 0.0208(13) 0.0243(14) 0.0155(12) 0.0011(10) 0.0041(10) 0.0023(11)
C15 0.0305(16) 0.0137(13) 0.0203(14) 0.0072(11) 0.0045(11) 0.0038(12)
C16 0.0258(15) 0.0150(13) 0.0243(14) 0.0004(11) 0.0037(11) -0.0030(11)
C22 0.0196(13) 0.0160(13) 0.0181(13) 0.0009(10) 0.0014(10) 0.0015(10)
C23 0.0241(14) 0.0180(13) 0.0222(13) -0.0008(11) -0.0025(11) 0.0021(11)
C24 0.0306(15) 0.0160(13) 0.0314(15) -0.0003(12) -0.0035(12) -0.0009(11)
C25 0.0328(13) 0.0166(11) 0.0304(17) 0.0045(12) -0.0058(13) 0.0031(10)
C26 0.0219(13) 0.0268(14) 0.0253(14) 0.0015(11) -0.0052(10) 0.0000(11)
C27 0.0229(14) 0.0264(15) 0.0226(14) 0.0059(12) -0.0025(11) 0.0039(12)
C28 0.0354(19) 0.046(2) 0.053(2) 0.0004(18) -0.0075(16) 0.0156(16)
C29 0.050(2) 0.078(3) 0.0208(16) 0.0133(17) -0.0059(14) -0.018(2)
C30 0.0359(19) 0.0333(19) 0.055(2) 0.0094(17) -0.0222(16) -0.0055(14)
C31 0.032(3) 0.013(2) 0.027(3) 0.0004(17) -0.005(2) 0.0015(16)
C32 0.035(5) 0.012(3) 0.052(5) 0.005(2) -0.014(3) -0.0101(18)
C33 0.053(3) 0.023(2) 0.033(2) -0.0109(18) -0.004(2) 0.002(2)
C34 0.050(2) 0.0218(18) 0.040(3) 0.009(2) -0.013(3) -0.0127(16)

loop_
_atom_type_symbol
_atom_type_description
_atom_type_scat_dispersion_real
_atom_type_scat_dispersion_imag
_atom_type_scat_source
C C 0.0033 0.0016 'International Tables Vol C Tables 4.2.6.8 and 6.1.1.4'
H H 0.0000 0.0000 'International Tables Vol C Tables 4.2.6.8 and 6.1.1.4'
N N 0.0061 0.0033 'International Tables Vol C Tables 4.2.6.8 and 6.1.1.4'
O O 0.0106 0.0060 'International Tables Vol C Tables 4.2.6.8 and 6.1.1.4'
Pd Pd -0.9988 1.0072 'International Tables Vol C Tables 4.2.6.8 and 6.1.1.4'
I I -0.4742 1.8119 'International Tables Vol C Tables 4.2.6.8 and 6.1.1.4'

loop_
_geom_angle_atom_site_label_1
_geom_angle_atom_site_label_2
_geom_angle_atom_site_label_3
_geom_angle
C2 Pd1 N2 94.02(9)
C2 Pd1 N1 172.50(9)
N2 Pd1 N1 78.63(8)
C2 Pd1 I1 88.66(8)
N2 Pd1 I1 177.33(6)
N1 Pd1 I1 98.69(6)
C16 N1 C12 118.2(2)
C16 N1 Pd1 127.58(18)
C12 N1 Pd1 114.25(17)
C26 N2 C22 117.6(2)
C26 N2 Pd1 127.02(17)
C22 N2 Pd1 115.40(16)
C2 C1 C6 119.7(3)
C2 C1 C7 121.1(2)
C6 C1 C7 119.2(3)
C1 C2 C3 118.1(2)
C1 C2 Pd1 123.40(19)
C3 C2 Pd1 118.16(19)
C4 C3 C2 121.8(3)
C3 C4 C5 119.4(3)
C6 C5 C4 119.9(3)
C5 C6 C1 121.0(3)
C8 C7 C1 110.7(2)
O1 C8 N3 121.9(3)
O1 C8 C7 121.9(3)
N3 C8 C7 116.3(2)
C8 N3 C9 121.1(3)
N1 C12 C13 121.8(2)
N1 C12 C22 115.9(2)
C13 C12 C22 122.3(2)
C14 C13 C12 120.1(2)
C15 C14 C13 116.9(2)
C15 C14 C27 120.4(2)
C13 C14 C27 122.7(2)
C16 C15 C14 120.4(2)
N1 C16 C15 122.6(2)
N2 C22 C23 121.4(2)
N2 C22 C12 115.8(2)
C23 C22 C12 122.8(2)
C22 C23 C24 121.2(3)
C23 C24 C25 116.4(2)
C23 C24 C31 120.2(3)
C25 C24 C31 123.0(3)
C23 C24 C31' 124.2(6)
C25 C24 C31' 117.0(5)
C31 C24 C31' 21.4(4)
C26 C25 C24 120.0(2)
N2 C26 C25 123.4(2)
C29 C27 C30 110.1(3)
C29 C27 C14 109.0(2)
C30 C27 C14 112.0(2)
C29 C27 C28 109.8(3)
C30 C27 C28 108.6(3)
C14 C27 C28 107.4(2)
C34 C31 C32 108.7(7)
C34 C31 C24 110.3(3)
C32 C31 C24 110.4(5)
C34 C31 C33 109.8(4)
C32 C31 C33 108.7(8)
C24 C31 C33 109.0(4)
C33' C31' C34' 110.1(12)
C33' C31' C32' 113(2)
C34' C31' C32' 104(3)
C33' C31' C24 104.8(10)
C34' C31' C24 115.1(10)
C32' C31' C24 110(2)

loop_
_geom_bond_atom_site_label_1
_geom_bond_atom_site_label_2
_geom_bond_distance
Pd1 C2 1.986(3)
Pd1 N2 2.0735(19)
Pd1 N1 2.128(2)
Pd1 I1 2.5671(2)
N1 C16 1.344(3)
N1 C12 1.345(3)
N2 C26 1.334(3)
N2 C22 1.364(3)
C1 C2 1.396(4)
C1 C6 1.403(4)
C1 C7 1.521(4)
C2 C3 1.406(4)
C3 C4 1.382(4)
C4 C5 1.388(5)
C5 C6 1.381(4)
C7 C8 1.518(4)
C8 O1 1.227(3)
C8 N3 1.333(4)
N3 C9 1.448(4)
C12 C13 1.403(4)
C12 C22 1.481(3)
C13 C14 1.392(4)
C14 C15 1.390(4)
C14 C27 1.527(4)
C15 C16 1.384(4)
C22 C23 1.384(4)
C23 C24 1.389(4)
C24 C25 1.394(4)
C24 C31 1.536(5)
C24 C31' 1.573(14)
C25 C26 1.380(4)
C27 C29 1.518(4)
C27 C30 1.521(4)
C27 C28 1.533(4)
C31 C34 1.530(6)
C31 C32 1.531(12)
C31 C33 1.539(6)
C31' C33' 1.50(2)
C31' C34' 1.535(19)
C31' C32' 1.55(5)

loop_
_geom_hbond_atom_site_label_D
_geom_hbond_atom_site_label_H
_geom_hbond_atom_site_label_A
_geom_hbond_distance_DH
_geom_hbond_distance_HA
_geom_hbond_distance_DA
_geom_hbond_angle_DHA
_geom_hbond_site_symmetry_A
C13 H13 O1 0.95 2.53 3.359(3) 145.3 2_554
C23 H23 O1 0.95 2.46 3.302(3) 147.9 2_554
C30 H30C O1 0.98 2.57 3.389(4) 140.6 2_554
